data_7051725
loop_
_publ_author_name
'V\(alean, Ana-Maria'
'G\'omez-Ruiz, Santiago'
'L\"onnecke, Peter'
'Silaghi-Dumitrescu, Ioan'
'Silaghi-Dumitrescu, Luminita'
'Hey-Hawkins, Evamarie'

_publ_section_title
;
 Stabilisation of an inorganic digallane by the phosphinobisthiolato
 P,S,S pincer ligand PPh(2-SC6H4)2
;
_journal_issue 8
_journal_name_full 'New Journal of Chemistry'
_journal_page_first 1771
_journal_paper_doi 10.1039/b907668a
_journal_volume 33
_journal_year 2009
_chemical_formula_sum 'C66 H60 Ga O3 P3 S4'
_chemical_formula_weight 1192.01
_chemical_name_systematic
;
?
;
_space_group_IT_number 2
_symmetry_cell_setting triclinic
_symmetry_space_group_name_Hall '-P 1'
_symmetry_space_group_name_H-M 'P -1'
_atom_sites_solution_hydrogens geom
_atom_sites_solution_primary direct
_atom_sites_solution_secondary difmap
_audit_creation_method SHELXL-97
_cell_angle_alpha 97.013(5)
_cell_angle_beta 109.103(5)
_cell_angle_gamma 99.798(5)
_cell_formula_units_Z 2
_cell_length_a 12.142(5)
_cell_length_b 14.078(5)
_cell_length_c 18.389(5)
_cell_measurement_reflns_used 11543
_cell_measurement_temperature 130(2)
_cell_measurement_theta_max 32.2374
_cell_measurement_theta_min 2.5547
_cell_volume 2873.1(18)
_computing_cell_refinement
;
CrysAlis RED, Oxford Diffraction Ltd.,
Version 1.171.31.7 (release 18-10-2006 CrysAlis171 .NET)
(compiled Oct 18 2006,16:28:17)
;
_computing_data_collection
;
CrysAlis CCD, Oxford Diffraction Ltd.,
Version 1.171.31.7 (release 18-10-2006 CrysAlis171 .NET)
(compiled Oct 18 2006,16:28:17)
;
_computing_data_reduction
;
CrysAlis RED, Oxford Diffraction Ltd.,
Version 1.171.31.7 (release 18-10-2006 CrysAlis171 .NET)
(compiled Oct 18 2006,16:28:17)
;
_computing_molecular_graphics 'ORTEP3 for Windows (L. J. Farrugia, 1997)'
_computing_publication_material 'WINGX (L.J. Farrugia,1999)'
_computing_structure_refinement 'SHELXL-97 (Sheldrick, 1997)'
_computing_structure_solution 'SHELXS-97 (Sheldrick, 1990)'
_diffrn_ambient_temperature 130(2)
_diffrn_detector_area_resol_mean 16.356
_diffrn_measured_fraction_theta_full 0.999
_diffrn_measured_fraction_theta_max 0.999
_diffrn_measurement_device_type 'ccd xcalibur s'
_diffrn_measurement_method '\w scans and \f scans'
_diffrn_radiation_monochromator graphite
_diffrn_radiation_source 'fine-focus sealed tube'
_diffrn_radiation_type MoK\a
_diffrn_radiation_wavelength 0.71073
_diffrn_reflns_av_R_equivalents 0.0608
_diffrn_reflns_av_sigmaI/netI 0.0975
_diffrn_reflns_limit_h_max 14
_diffrn_reflns_limit_h_min -14
_diffrn_reflns_limit_k_max 17
_diffrn_reflns_limit_k_min -17
_diffrn_reflns_limit_l_max 22
_diffrn_reflns_limit_l_min -22
_diffrn_reflns_number 46215
_diffrn_reflns_theta_full 26.02
_diffrn_reflns_theta_max 26.02
_diffrn_reflns_theta_min 2.56
_exptl_absorpt_coefficient_mu 0.755
_exptl_absorpt_correction_T_max 1
_exptl_absorpt_correction_T_min 0.91663
_exptl_absorpt_correction_type multi-scan
_exptl_absorpt_process_details
;
CrysAlis RED, Oxford Diffraction Ltd.,
Version 1.171.31.7 (release 18-10-2006 CrysAlis171 .NET)
(compiled Oct 18 2006,16:28:17)
Empirical absorption correction using spherical harmonics,
implemented in SCALE3 ABSPACK scaling algorithm.
;
_exptl_crystal_colour colourless
_exptl_crystal_density_diffrn 1.378
_exptl_crystal_density_method 'not measured'
_exptl_crystal_description plates
_exptl_crystal_F_000 1240
_exptl_crystal_size_max 0.3
_exptl_crystal_size_mid 0.12
_exptl_crystal_size_min 0.08
_refine_diff_density_max 0.313
_refine_diff_density_min -0.342
_refine_diff_density_rms 0.061
_refine_ls_extinction_method none
_refine_ls_goodness_of_fit_ref 0.950
_refine_ls_hydrogen_treatment constr
_refine_ls_matrix_type full
_refine_ls_number_parameters 696
_refine_ls_number_reflns 11299
_refine_ls_number_restraints 0
_refine_ls_restrained_S_all 0.950
_refine_ls_R_factor_all 0.0698
_refine_ls_R_factor_gt 0.0325
_refine_ls_shift/su_max 0.001
_refine_ls_shift/su_mean 0.000
_refine_ls_structure_factor_coef Fsqd
_refine_ls_weighting_details 'calc w=1/[\s^2^(Fo^2^)+(0.0089P)^2^+0.0000P] where P=(Fo^2^+2Fc^2^)/3'
_refine_ls_weighting_scheme calc
_refine_ls_wR_factor_gt 0.0429
_refine_ls_wR_factor_ref 0.0483
_reflns_number_gt 6865
_reflns_number_total 11299
_reflns_threshold_expression >2sigma(I)
_cod_data_source_file b907668a.txt
_cod_data_source_block x0136fin
_cod_depositor_comments
;
The following automatic conversions were performed:
'_symmetry_cell_setting' value 'Triclinic' changed to 'triclinic'
according to '/home/saulius/struct/CIF-dictionaries/cif_core.dic'
dictionary named 'cif_core.dic' version 2.4.1 from 2010-06-29.

Automatic conversion script
Id: cif_fix_enum 1527 2010-12-29 10:47:43Z saulius 
;
_cod_original_cell_volume 2873.1(17)
_cod_original_sg_symbol_H-M P-1
_cod_database_code 7051725

loop_
_symmetry_equiv_pos_as_xyz
'x, y, z'
'-x, -y, -z'

loop_
_atom_site_label
_atom_site_type_symbol
_atom_site_fract_x
_atom_site_fract_y
_atom_site_fract_z
_atom_site_U_iso_or_equiv
_atom_site_adp_type
_atom_site_occupancy
_atom_site_symmetry_multiplicity
_atom_site_calc_flag
_atom_site_refinement_flags
_atom_site_disorder_assembly
_atom_site_disorder_group
C1 C 0.2629(2) 0.33896(15) 0.77022(12) 0.0179(6) Uani 1 1 d . . .
C2 C 0.2632(2) 0.41381(15) 0.82852(12) 0.0164(6) Uani 1 1 d . . .
C3 C 0.3708(2) 0.47792(16) 0.87508(13) 0.0222(6) Uani 1 1 d . . .
H3 H 0.3709 0.5268 0.9156 0.027 Uiso 1 1 calc R . .
C4 C 0.4773(2) 0.47339(16) 0.86470(13) 0.0242(6) Uani 1 1 d . . .
H4 H 0.5494 0.5188 0.8967 0.029 Uiso 1 1 calc R . .
C5 C 0.4761(2) 0.40063(17) 0.80616(13) 0.0244(6) Uani 1 1 d . . .
H5 H 0.5481 0.3968 0.7972 0.029 Uiso 1 1 calc R . .
C6 C 0.3717(2) 0.33391(16) 0.76092(13) 0.0227(6) Uani 1 1 d . . .
H6 H 0.3735 0.2832 0.7225 0.027 Uiso 1 1 calc R . .
C7 C 0.1570(2) 0.42770(15) 0.94323(12) 0.0175(5) Uani 1 1 d . . .
C8 C 0.1574(2) 0.33575(15) 0.96570(12) 0.0164(5) Uani 1 1 d . . .
C9 C 0.1849(2) 0.33166(17) 1.04496(12) 0.0209(6) Uani 1 1 d . . .
H9 H 0.1869 0.2701 1.0609 0.025 Uiso 1 1 calc R . .
C10 C 0.2092(2) 0.41476(17) 1.10058(13) 0.0224(6) Uani 1 1 d . . .
H10 H 0.2297 0.4102 1.1543 0.027 Uiso 1 1 calc R . .
C11 C 0.2040(2) 0.50461(17) 1.07864(13) 0.0244(6) Uani 1 1 d . . .
H11 H 0.2171 0.5616 1.1166 0.029 Uiso 1 1 calc R . .
C12 C 0.1793(2) 0.51070(16) 1.00038(13) 0.0231(6) Uani 1 1 d . . .
H12 H 0.1776 0.5728 0.9853 0.028 Uiso 1 1 calc R . .
C13 C 0.1197(2) 0.55343(15) 0.82776(12) 0.0179(6) Uani 1 1 d . . .
C14 C 0.0401(2) 0.59866(16) 0.85151(12) 0.0253(6) Uani 1 1 d . . .
H14 H -0.0067 0.5649 0.8769 0.030 Uiso 1 1 calc R . .
C15 C 0.0284(2) 0.69156(17) 0.83875(13) 0.0288(7) Uani 1 1 d . . .
H15 H -0.0252 0.7214 0.8563 0.035 Uiso 1 1 calc R . .
C16 C 0.0935(2) 0.74143(17) 0.80096(12) 0.0280(7) Uani 1 1 d . . .
H16 H 0.0865 0.8060 0.7934 0.034 Uiso 1 1 calc R . .
C17 C 0.1692(2) 0.69665(16) 0.77413(12) 0.0260(6) Uani 1 1 d . . .
H17 H 0.2119 0.7295 0.7461 0.031 Uiso 1 1 calc R . .
C18 C 0.1832(2) 0.60374(16) 0.78790(12) 0.0220(6) Uani 1 1 d . . .
H18 H 0.2367 0.5742 0.7699 0.026 Uiso 1 1 calc R . .
C19 C -0.0892(2) -0.01629(16) 0.66107(12) 0.0205(6) Uani 1 1 d . . .
C20 C -0.1413(2) 0.02670(15) 0.59675(12) 0.0190(6) Uani 1 1 d . . .
C21 C -0.1699(2) -0.02341(16) 0.52104(13) 0.0247(6) Uani 1 1 d . . .
H21 H -0.2030 0.0071 0.4781 0.030 Uiso 1 1 calc R . .
C22 C -0.1512(2) -0.11687(17) 0.50655(13) 0.0293(7) Uani 1 1 d . . .
H22 H -0.1706 -0.1505 0.4544 0.035 Uiso 1 1 calc R . .
C23 C -0.1034(2) -0.16059(17) 0.56977(14) 0.0285(7) Uani 1 1 d . . .
H23 H -0.0923 -0.2256 0.5608 0.034 Uiso 1 1 calc R . .
C24 C -0.0719(2) -0.11080(16) 0.64552(13) 0.0240(6) Uani 1 1 d . . .
H24 H -0.0378 -0.1416 0.6880 0.029 Uiso 1 1 calc R . .
C25 C -0.2811(2) 0.19710(15) 0.71940(12) 0.0181(6) Uani 1 1 d . . .
C26 C -0.2870(2) 0.13213(16) 0.65314(12) 0.0192(6) Uani 1 1 d . . .
C27 C -0.3909(2) 0.05948(17) 0.61261(13) 0.0235(6) Uani 1 1 d . . .
H27 H -0.3929 0.0133 0.5697 0.028 Uiso 1 1 calc R . .
C28 C -0.4905(2) 0.05339(17) 0.63354(13) 0.0273(6) Uani 1 1 d . . .
H28 H -0.5609 0.0041 0.6052 0.033 Uiso 1 1 calc R . .
C29 C -0.4858(2) 0.12070(17) 0.69693(13) 0.0259(6) Uani 1 1 d . . .
H29 H -0.5547 0.1188 0.7110 0.031 Uiso 1 1 calc R . .
C30 C -0.3836(2) 0.18951(17) 0.73918(13) 0.0222(6) Uani 1 1 d . . .
H30 H -0.3820 0.2335 0.7832 0.027 Uiso 1 1 calc R . .
C31 C -0.2075(2) 0.19568(15) 0.53246(11) 0.0169(6) Uani 1 1 d . . .
C32 C -0.1205(2) 0.23005(16) 0.50255(12) 0.0243(6) Uani 1 1 d . . .
H32 H -0.0412 0.2223 0.5264 0.029 Uiso 1 1 calc R . .
C33 C -0.1481(2) 0.27549(16) 0.43835(13) 0.0273(6) Uani 1 1 d . . .
H33 H -0.0884 0.2972 0.4174 0.033 Uiso 1 1 calc R . .
C34 C -0.2619(2) 0.28928(16) 0.40484(13) 0.0252(6) Uani 1 1 d . . .
H34 H -0.2797 0.3233 0.3623 0.030 Uiso 1 1 calc R . .
C35 C -0.3499(2) 0.25405(16) 0.43264(12) 0.0279(7) Uani 1 1 d . . .
H35 H -0.4292 0.2616 0.4081 0.034 Uiso 1 1 calc R . .
C36 C -0.3231(2) 0.20745(16) 0.49659(12) 0.0245(6) Uani 1 1 d . . .
H36 H -0.3840 0.1835 0.5159 0.029 Uiso 1 1 calc R . .
C37 C 0.5811(2) 0.80614(16) 0.80226(12) 0.0179(6) Uani 1 1 d . . .
C38 C 0.6627(2) 0.83624(17) 0.76663(13) 0.0289(7) Uani 1 1 d . . .
H38 H 0.7054 0.9027 0.7790 0.035 Uiso 1 1 calc R . .
C39 C 0.6811(2) 0.76834(19) 0.71285(14) 0.0361(7) Uani 1 1 d . . .
H39 H 0.7359 0.7887 0.6879 0.043 Uiso 1 1 calc R . .
C40 C 0.6202(2) 0.67153(19) 0.69556(13) 0.0314(7) Uani 1 1 d . . .
H40 H 0.6334 0.6254 0.6588 0.038 Uiso 1 1 calc R . .
C41 C 0.5407(2) 0.64145(17) 0.73122(12) 0.0272(6) Uani 1 1 d . . .
H41 H 0.4994 0.5746 0.7194 0.033 Uiso 1 1 calc R . .
C42 C 0.5208(2) 0.70894(16) 0.78455(12) 0.0233(6) Uani 1 1 d . . .
H42 H 0.4654 0.6882 0.8090 0.028 Uiso 1 1 calc R . .
C43 C 0.4978(2) 0.82699(15) 0.93235(11) 0.0164(6) Uani 1 1 d . . .
C44 C 0.5657(2) 0.76827(15) 0.97486(12) 0.0190(6) Uani 1 1 d . . .
H44 H 0.6405 0.7638 0.9703 0.023 Uiso 1 1 calc R . .
C45 C 0.5247(2) 0.71646(15) 1.02359(12) 0.0227(6) Uani 1 1 d . . .
H45 H 0.5722 0.6781 1.0537 0.027 Uiso 1 1 calc R . .
C46 C 0.4139(2) 0.72079(16) 1.02824(12) 0.0232(6) Uani 1 1 d . . .
H46 H 0.3856 0.6849 1.0615 0.028 Uiso 1 1 calc R . .
C47 C 0.3445(2) 0.77671(16) 0.98500(12) 0.0236(6) Uani 1 1 d . . .
H47 H 0.2679 0.7783 0.9877 0.028 Uiso 1 1 calc R . .
C48 C 0.3870(2) 0.83073(15) 0.93754(12) 0.0186(6) Uani 1 1 d . . .
H48 H 0.3401 0.8704 0.9085 0.022 Uiso 1 1 calc R . .
C49 C 0.4398(2) 0.95246(15) 0.81809(12) 0.0164(6) Uani 1 1 d . . .
C50 C 0.3639(2) 0.90922(16) 0.74250(12) 0.0198(6) Uani 1 1 d . . .
H50 H 0.3789 0.8535 0.7158 0.024 Uiso 1 1 calc R . .
C51 C 0.2666(2) 0.94641(16) 0.70559(12) 0.0224(6) Uani 1 1 d . . .
H51 H 0.2142 0.9158 0.6540 0.027 Uiso 1 1 calc R . .
C52 C 0.2454(2) 1.02855(16) 0.74406(13) 0.0229(6) Uani 1 1 d . . .
H52 H 0.1781 1.0540 0.7190 0.027 Uiso 1 1 calc R . .
C53 C 0.3221(2) 1.07315(16) 0.81855(13) 0.0232(6) Uani 1 1 d . . .
H53 H 0.3081 1.1302 0.8442 0.028 Uiso 1 1 calc R . .
C54 C 0.4191(2) 1.03605(15) 0.85647(12) 0.0205(6) Uani 1 1 d . . .
H54 H 0.4712 1.0669 0.9081 0.025 Uiso 1 1 calc R . .
C55 C 0.6880(2) 0.98246(15) 0.92430(12) 0.0165(6) Uani 1 1 d . . .
C56 C 0.7619(2) 0.97555(16) 0.99879(12) 0.0205(6) Uani 1 1 d . . .
H56 H 0.7353 0.9281 1.0255 0.025 Uiso 1 1 calc R . .
C57 C 0.8732(2) 1.03727(17) 1.03362(13) 0.0278(6) Uani 1 1 d . . .
H57 H 0.9234 1.0326 1.0844 0.033 Uiso 1 1 calc R . .
C58 C 0.9122(2) 1.10631(16) 0.99459(14) 0.0280(6) Uani 1 1 d . . .
H58 H 0.9898 1.1479 1.0184 0.034 Uiso 1 1 calc R . .
C59 C 0.8398(2) 1.11522(16) 0.92184(14) 0.0248(6) Uani 1 1 d . . .
H59 H 0.8667 1.1634 0.8958 0.030 Uiso 1 1 calc R . .
C60 C 0.7279(2) 1.05389(16) 0.88676(13) 0.0219(6) Uani 1 1 d . . .
H60 H 0.6775 1.0603 0.8366 0.026 Uiso 1 1 calc R . .
P1 P 0.12265(6) 0.42686(4) 0.83906(3) 0.01895(16) Uani 1 1 d . . .
P2 P -0.15827(6) 0.14920(4) 0.62315(3) 0.01893(16) Uani 1 1 d . . .
P3 P 0.55286(6) 0.89394(4) 0.87009(3) 0.01783(15) Uani 1 1 d . . .
S1 S 0.13254(6) 0.25685(4) 0.70403(3) 0.02230(16) Uani 1 1 d . . .
S2 S 0.13265(6) 0.22466(4) 0.90006(3) 0.02012(15) Uani 1 1 d . . .
S3 S -0.05130(6) 0.04346(4) 0.75955(3) 0.02169(15) Uani 1 1 d . . .
S4 S -0.15163(6) 0.28733(4) 0.77647(3) 0.02237(15) Uani 1 1 d . . .
Ga1 Ga 0.00408(3) 0.217196(18) 0.769281(14) 0.01941(7) Uani 1 1 d . . .
O1 O 0.1508(2) 0.40704(13) 0.54824(10) 0.0482(5) Uani 1 1 d . . .
O2 O 0.46728(19) 0.42761(12) 0.60244(9) 0.0418(5) Uani 1 1 d . . .
O3 O 0.70915(19) 0.49735(14) 0.59919(10) 0.0466(5) Uani 1 1 d . . .
C100 C 0.0818(3) 0.45264(18) 0.58464(14) 0.0452(8) Uani 1 1 d . . .
H10A H 0.0965 0.4365 0.6369 0.068 Uiso 1 1 calc R . .
H10B H -0.0033 0.4290 0.5528 0.068 Uiso 1 1 calc R . .
H10C H 0.1044 0.5240 0.5895 0.068 Uiso 1 1 calc R . .
C101 C 0.2744(3) 0.44776(19) 0.58735(15) 0.0417(8) Uani 1 1 d . . .
H10D H 0.2949 0.4526 0.6446 0.050 Uiso 1 1 calc R . .
H10E H 0.2945 0.5147 0.5770 0.050 Uiso 1 1 calc R . .
C102 C 0.5417(3) 0.3700(2) 0.58288(16) 0.0555(10) Uani 1 1 d . . .
H10F H 0.5282 0.3638 0.5263 0.067 Uiso 1 1 calc R . .
H10G H 0.5214 0.3033 0.5937 0.067 Uiso 1 1 calc R . .
C103 C 0.3447(3) 0.38464(19) 0.55924(15) 0.0454(8) Uani 1 1 d . . .
H10H H 0.3238 0.3171 0.5682 0.054 Uiso 1 1 calc R . .
H10I H 0.3275 0.3818 0.5024 0.054 Uiso 1 1 calc R . .
C104 C 0.6697(3) 0.4160(2) 0.62948(16) 0.0519(9) Uani 1 1 d . . .
H10J H 0.6792 0.4378 0.6849 0.062 Uiso 1 1 calc R . .
H10K H 0.7190 0.3672 0.6277 0.062 Uiso 1 1 calc R . .
C105 C 0.8326(3) 0.5379(3) 0.63749(18) 0.0758(11) Uani 1 1 d . . .
H10L H 0.8488 0.5641 0.6927 0.114 Uiso 1 1 calc R . .
H10M H 0.8576 0.5909 0.6124 0.114 Uiso 1 1 calc R . .
H10N H 0.8773 0.4868 0.6339 0.114 Uiso 1 1 calc R . .

loop_
_atom_site_aniso_label
_atom_site_aniso_U_11
_atom_site_aniso_U_22
_atom_site_aniso_U_33
_atom_site_aniso_U_23
_atom_site_aniso_U_13
_atom_site_aniso_U_12
C1 0.0182(16) 0.0175(13) 0.0200(14) 0.0082(11) 0.0073(12) 0.0044(12)
C2 0.0163(16) 0.0152(12) 0.0204(14) 0.0071(11) 0.0084(12) 0.0045(12)
C3 0.0226(18) 0.0216(14) 0.0252(15) 0.0069(12) 0.0100(13) 0.0073(13)
C4 0.0167(17) 0.0230(14) 0.0310(15) 0.0079(12) 0.0061(13) 0.0021(12)
C5 0.0202(17) 0.0297(15) 0.0323(16) 0.0139(13) 0.0160(14) 0.0106(14)
C6 0.0264(18) 0.0216(14) 0.0238(15) 0.0056(12) 0.0122(13) 0.0081(13)
C7 0.0090(15) 0.0177(13) 0.0247(14) 0.0021(11) 0.0065(12) 0.0007(11)
C8 0.0086(15) 0.0221(13) 0.0187(14) 0.0013(11) 0.0070(11) 0.0018(11)
C9 0.0132(16) 0.0268(14) 0.0245(15) 0.0063(12) 0.0090(12) 0.0038(12)
C10 0.0144(16) 0.0364(15) 0.0161(14) 0.0005(12) 0.0072(12) 0.0052(13)
C11 0.0150(16) 0.0305(15) 0.0258(15) -0.0032(12) 0.0094(12) 0.0018(13)
C12 0.0200(17) 0.0204(13) 0.0299(16) 0.0036(12) 0.0104(13) 0.0049(12)
C13 0.0149(16) 0.0173(13) 0.0166(13) 0.0000(10) 0.0025(11) -0.0004(12)
C14 0.0227(17) 0.0287(15) 0.0282(15) 0.0098(12) 0.0109(13) 0.0088(13)
C15 0.0249(18) 0.0316(15) 0.0332(16) 0.0056(13) 0.0106(14) 0.0144(14)
C16 0.0327(19) 0.0200(14) 0.0268(15) 0.0077(12) 0.0026(14) 0.0080(14)
C17 0.0327(19) 0.0252(14) 0.0194(14) 0.0072(12) 0.0094(13) 0.0021(13)
C18 0.0205(17) 0.0253(14) 0.0194(14) 0.0021(11) 0.0073(12) 0.0040(13)
C19 0.0154(16) 0.0227(13) 0.0234(14) 0.0038(11) 0.0077(12) 0.0028(12)
C20 0.0155(16) 0.0218(13) 0.0199(14) 0.0038(11) 0.0061(12) 0.0053(12)
C21 0.0243(17) 0.0281(14) 0.0207(15) 0.0043(12) 0.0058(13) 0.0077(13)
C22 0.0322(19) 0.0282(15) 0.0247(15) -0.0035(12) 0.0095(14) 0.0066(14)
C23 0.0283(18) 0.0206(14) 0.0381(17) -0.0013(13) 0.0145(14) 0.0084(13)
C24 0.0206(17) 0.0230(14) 0.0289(15) 0.0078(12) 0.0072(13) 0.0072(13)
C25 0.0190(16) 0.0200(13) 0.0188(14) 0.0101(11) 0.0066(12) 0.0091(12)
C26 0.0216(17) 0.0205(13) 0.0162(14) 0.0048(11) 0.0054(12) 0.0087(13)
C27 0.0264(18) 0.0240(14) 0.0208(14) 0.0024(12) 0.0091(13) 0.0073(13)
C28 0.0200(18) 0.0267(15) 0.0287(15) 0.0015(12) 0.0047(13) -0.0013(13)
C29 0.0200(18) 0.0336(15) 0.0316(16) 0.0138(13) 0.0135(14) 0.0112(14)
C30 0.0256(18) 0.0216(14) 0.0230(15) 0.0061(12) 0.0109(13) 0.0094(13)
C31 0.0178(16) 0.0176(13) 0.0132(13) -0.0015(10) 0.0038(12) 0.0047(12)
C32 0.0218(17) 0.0263(14) 0.0253(15) 0.0070(12) 0.0072(13) 0.0077(13)
C33 0.0309(19) 0.0297(15) 0.0247(15) 0.0074(12) 0.0147(14) 0.0046(14)
C34 0.036(2) 0.0179(13) 0.0186(14) 0.0025(11) 0.0064(13) 0.0059(13)
C35 0.0272(18) 0.0344(15) 0.0216(15) 0.0052(12) 0.0038(13) 0.0151(14)
C36 0.0235(18) 0.0282(14) 0.0228(14) 0.0029(12) 0.0100(13) 0.0064(13)
C37 0.0202(16) 0.0180(13) 0.0157(13) 0.0016(11) 0.0058(11) 0.0068(12)
C38 0.0331(19) 0.0212(14) 0.0325(16) -0.0034(12) 0.0160(14) 0.0033(14)
C39 0.035(2) 0.0415(17) 0.0407(17) 0.0012(15) 0.0275(16) 0.0093(16)
C40 0.037(2) 0.0354(17) 0.0256(16) 0.0009(13) 0.0114(14) 0.0215(16)
C41 0.0340(19) 0.0210(14) 0.0263(15) 0.0037(12) 0.0078(14) 0.0120(14)
C42 0.0232(17) 0.0256(14) 0.0218(15) 0.0065(12) 0.0065(13) 0.0089(13)
C43 0.0171(16) 0.0156(12) 0.0149(13) 0.0005(10) 0.0049(11) 0.0030(12)
C44 0.0145(16) 0.0167(12) 0.0240(14) 0.0014(11) 0.0061(12) 0.0023(12)
C45 0.0221(17) 0.0176(13) 0.0270(15) 0.0069(11) 0.0060(13) 0.0041(12)
C46 0.0248(18) 0.0223(14) 0.0187(14) 0.0024(11) 0.0080(13) -0.0042(13)
C47 0.0198(17) 0.0257(14) 0.0230(14) -0.0018(12) 0.0091(13) 0.0010(13)
C48 0.0184(16) 0.0156(12) 0.0164(13) -0.0019(10) 0.0008(12) 0.0041(12)
C49 0.0179(16) 0.0181(13) 0.0182(14) 0.0064(11) 0.0101(12) 0.0072(12)
C50 0.0216(17) 0.0160(13) 0.0224(14) 0.0034(11) 0.0090(13) 0.0034(12)
C51 0.0199(17) 0.0224(14) 0.0180(14) 0.0009(11) 0.0010(12) 0.0002(12)
C52 0.0181(16) 0.0258(14) 0.0281(15) 0.0115(12) 0.0084(13) 0.0088(13)
C53 0.0267(18) 0.0212(14) 0.0254(15) 0.0028(12) 0.0125(13) 0.0101(13)
C54 0.0215(17) 0.0193(13) 0.0185(14) 0.0016(11) 0.0052(12) 0.0039(12)
C55 0.0158(16) 0.0147(12) 0.0214(14) 0.0028(11) 0.0093(12) 0.0047(11)
C56 0.0193(17) 0.0192(13) 0.0225(14) 0.0051(11) 0.0058(13) 0.0056(13)
C57 0.0215(18) 0.0320(15) 0.0247(15) 0.0020(12) 0.0018(13) 0.0074(14)
C58 0.0176(17) 0.0254(14) 0.0385(17) -0.0039(13) 0.0134(14) -0.0016(13)
C59 0.0250(18) 0.0228(14) 0.0334(16) 0.0059(12) 0.0195(14) 0.0041(13)
C60 0.0218(17) 0.0251(14) 0.0197(14) 0.0022(12) 0.0090(13) 0.0059(13)
P1 0.0180(4) 0.0177(3) 0.0221(4) 0.0034(3) 0.0091(3) 0.0029(3)
P2 0.0184(4) 0.0211(3) 0.0165(4) 0.0025(3) 0.0052(3) 0.0051(3)
P3 0.0178(4) 0.0181(3) 0.0192(4) 0.0043(3) 0.0077(3) 0.0055(3)
S1 0.0239(4) 0.0223(3) 0.0209(4) 0.0024(3) 0.0103(3) 0.0023(3)
S2 0.0196(4) 0.0188(3) 0.0209(3) 0.0039(3) 0.0054(3) 0.0049(3)
S3 0.0238(4) 0.0210(3) 0.0196(3) 0.0055(3) 0.0064(3) 0.0047(3)
S4 0.0197(4) 0.0218(3) 0.0238(4) -0.0010(3) 0.0060(3) 0.0070(3)
Ga1 0.01816(18) 0.02066(15) 0.02144(16) 0.00638(12) 0.00790(13) 0.00625(13)
O1 0.0485(16) 0.0491(13) 0.0380(12) -0.0020(10) 0.0152(12) -0.0049(12)
O2 0.0544(16) 0.0303(11) 0.0389(12) 0.0016(9) 0.0131(11) 0.0153(12)
O3 0.0464(16) 0.0576(14) 0.0370(12) 0.0082(10) 0.0093(11) 0.0263(13)
C100 0.052(2) 0.0312(16) 0.0412(18) 0.0050(14) 0.0076(17) 0.0004(16)
C101 0.048(2) 0.0322(16) 0.0379(18) 0.0058(14) 0.0081(17) 0.0069(17)
C102 0.078(3) 0.0401(19) 0.052(2) 0.0073(16) 0.020(2) 0.030(2)
C103 0.056(3) 0.0309(17) 0.0369(18) -0.0004(14) 0.0072(17) 0.0020(18)
C104 0.072(3) 0.047(2) 0.0423(19) 0.0107(16) 0.0130(19) 0.040(2)
C105 0.047(3) 0.108(3) 0.071(2) 0.013(2) 0.013(2) 0.032(3)

loop_
_atom_type_symbol
_atom_type_description
_atom_type_scat_dispersion_real
_atom_type_scat_dispersion_imag
_atom_type_scat_source
Ga Ga 0.2307 1.6083 'International Tables Vol C Tables 4.2.6.8 and 6.1.1.4'
P P 0.1023 0.0942 'International Tables Vol C Tables 4.2.6.8 and 6.1.1.4'
S S 0.1246 0.1234 'International Tables Vol C Tables 4.2.6.8 and 6.1.1.4'
O O 0.0106 0.0060 'International Tables Vol C Tables 4.2.6.8 and 6.1.1.4'
C C 0.0033 0.0016 'International Tables Vol C Tables 4.2.6.8 and 6.1.1.4'
H H 0.0000 0.0000 'International Tables Vol C Tables 4.2.6.8 and 6.1.1.4'

loop_
_geom_angle_atom_site_label_1
_geom_angle_atom_site_label_2
_geom_angle_atom_site_label_3
_geom_angle
_geom_angle_site_symmetry_1
_geom_angle_site_symmetry_3
_geom_angle_publ_flag
C2 C1 C6 118.0(2) . . ?
C2 C1 S1 123.83(19) . . ?
C6 C1 S1 118.05(17) . . ?
C3 C2 C1 119.1(2) . . ?
C3 C2 P1 121.58(17) . . ?
C1 C2 P1 119.32(19) . . ?
C4 C3 C2 122.6(2) . . ?
C5 C4 C3 118.1(2) . . ?
C6 C5 C4 120.6(2) . . ?
C5 C6 C1 121.6(2) . . ?
C12 C7 C8 118.92(19) . . ?
C12 C7 P1 125.29(16) . . ?
C8 C7 P1 115.77(16) . . ?
C9 C8 C7 118.54(19) . . ?
C9 C8 S2 117.43(16) . . ?
C7 C8 S2 123.94(15) . . ?
C10 C9 C8 121.5(2) . . ?
C11 C10 C9 120.3(2) . . ?
C10 C11 C12 119.1(2) . . ?
C11 C12 C7 121.5(2) . . ?
C14 C13 C18 117.68(19) . . ?
C14 C13 P1 119.07(17) . . ?
C18 C13 P1 122.80(16) . . ?
C15 C14 C13 121.0(2) . . ?
C14 C15 C16 120.8(2) . . ?
C15 C16 C17 119.2(2) . . ?
C18 C17 C16 120.4(2) . . ?
C17 C18 C13 120.8(2) . . ?
C24 C19 C20 117.8(2) . . ?
C24 C19 S3 119.72(16) . . ?
C20 C19 S3 122.44(17) . . ?
C21 C20 C19 120.11(19) . . ?
C21 C20 P2 125.55(16) . . ?
C19 C20 P2 114.28(16) . . ?
C22 C21 C20 121.4(2) . . ?
C23 C22 C21 118.6(2) . . ?
C22 C23 C24 120.7(2) . . ?
C19 C24 C23 121.4(2) . . ?
C26 C25 C30 117.8(2) . . ?
C26 C25 S4 122.62(19) . . ?
C30 C25 S4 119.60(18) . . ?
C25 C26 C27 119.5(2) . . ?
C25 C26 P2 117.45(19) . . ?
C27 C26 P2 123.01(18) . . ?
C28 C27 C26 121.4(2) . . ?
C29 C28 C27 118.7(2) . . ?
C30 C29 C28 120.8(2) . . ?
C29 C30 C25 121.7(2) . . ?
C32 C31 C36 118.8(2) . . ?
C32 C31 P2 116.99(18) . . ?
C36 C31 P2 123.90(18) . . ?
C31 C32 C33 120.7(2) . . ?
C34 C33 C32 120.0(2) . . ?
C33 C34 C35 120.2(2) . . ?
C34 C35 C36 120.0(2) . . ?
C31 C36 C35 120.3(2) . . ?
C42 C37 C38 119.7(2) . . ?
C42 C37 P3 120.20(18) . . ?
C38 C37 P3 120.14(18) . . ?
C39 C38 C37 119.5(2) . . ?
C40 C39 C38 120.3(2) . . ?
C41 C40 C39 120.3(2) . . ?
C40 C41 C42 119.9(2) . . ?
C41 C42 C37 120.4(2) . . ?
C44 C43 C48 119.5(2) . . ?
C44 C43 P3 119.52(18) . . ?
C48 C43 P3 120.98(16) . . ?
C45 C44 C43 120.2(2) . . ?
C44 C45 C46 119.7(2) . . ?
C47 C46 C45 120.6(2) . . ?
C46 C47 C48 119.7(2) . . ?
C47 C48 C43 120.2(2) . . ?
C50 C49 C54 119.6(2) . . ?
C50 C49 P3 119.97(16) . . ?
C54 C49 P3 120.09(17) . . ?
C51 C50 C49 120.5(2) . . ?
C50 C51 C52 119.8(2) . . ?
C53 C52 C51 119.9(2) . . ?
C52 C53 C54 120.8(2) . . ?
C53 C54 C49 119.3(2) . . ?
C60 C55 C56 119.0(2) . . ?
C60 C55 P3 118.16(18) . . ?
C56 C55 P3 122.32(17) . . ?
C57 C56 C55 120.1(2) . . ?
C56 C57 C58 119.9(2) . . ?
C59 C58 C57 120.7(3) . . ?
C58 C59 C60 119.7(2) . . ?
C55 C60 C59 120.5(2) . . ?
C2 P1 C13 102.49(10) . . ?
C2 P1 C7 101.38(10) . . ?
C13 P1 C7 105.44(9) . . ?
C20 P2 C26 104.41(11) . . ?
C20 P2 C31 106.60(10) . . ?
C26 P2 C31 104.63(10) . . ?
C20 P2 Ga1 104.92(8) . . ?
C26 P2 Ga1 95.41(8) . . ?
C31 P2 Ga1 136.66(8) . . ?
C55 P3 C43 111.80(10) . . ?
C55 P3 C49 110.44(11) . . ?
C43 P3 C49 108.23(11) . . ?
C55 P3 C37 109.11(11) . . ?
C43 P3 C37 107.15(10) . . ?
C49 P3 C37 110.05(10) . . ?
C1 S1 Ga1 108.53(8) . . ?
C8 S2 Ga1 115.12(7) . . ?
C19 S3 Ga1 109.52(7) . . ?
C25 S4 Ga1 104.24(8) . . ?
S1 Ga1 S4 128.65(3) . . ?
S1 Ga1 S2 104.10(4) . . ?
S4 Ga1 S2 107.25(3) . . ?
S1 Ga1 S3 111.41(2) . . ?
S4 Ga1 S3 109.70(3) . . ?
S2 Ga1 S3 87.32(2) . . ?
S1 Ga1 P2 83.55(3) . . ?
S4 Ga1 P2 78.79(3) . . ?
S2 Ga1 P2 162.15(2) . . ?
S3 Ga1 P2 74.85(2) . . ?
C101 O1 C100 111.2(2) . . ?
C102 O2 C103 111.2(2) . . ?
C104 O3 C105 111.9(2) . . ?
O1 C101 C103 109.7(2) . . ?
O2 C102 C104 110.2(2) . . ?
O2 C103 C101 106.9(2) . . ?
O3 C104 C102 110.2(2) . . ?

loop_
_geom_bond_atom_site_label_1
_geom_bond_atom_site_label_2
_geom_bond_distance
_geom_bond_site_symmetry_2
_geom_bond_publ_flag
C1 C2 1.407(3) . ?
C1 C6 1.398(3) . ?
C1 S1 1.760(2) . ?
C2 C3 1.390(3) . ?
C2 P1 1.816(2) . ?
C3 C4 1.378(3) . ?
C4 C5 1.387(3) . ?
C5 C6 1.377(3) . ?
C7 C12 1.396(3) . ?
C7 C8 1.406(3) . ?
C7 P1 1.820(2) . ?
C8 C9 1.396(3) . ?
C8 S2 1.770(2) . ?
C9 C10 1.376(3) . ?
C10 C11 1.379(3) . ?
C11 C12 1.387(3) . ?
C13 C14 1.395(3) . ?
C13 C18 1.395(3) . ?
C13 P1 1.824(2) . ?
C14 C15 1.379(3) . ?
C15 C16 1.375(3) . ?
C16 C17 1.379(3) . ?
C17 C18 1.390(3) . ?
C19 C24 1.392(3) . ?
C19 C20 1.407(3) . ?
C19 S3 1.775(2) . ?
C20 C21 1.385(3) . ?
C20 P2 1.798(2) . ?
C21 C22 1.382(3) . ?
C22 C23 1.386(3) . ?
C23 C24 1.378(3) . ?
C25 C26 1.406(3) . ?
C25 C30 1.397(3) . ?
C25 S4 1.761(3) . ?
C26 C27 1.398(3) . ?
C26 P2 1.809(2) . ?
C27 C28 1.376(3) . ?
C28 C29 1.389(3) . ?
C29 C30 1.363(3) . ?
C31 C32 1.387(3) . ?
C31 C36 1.390(3) . ?
C31 P2 1.820(2) . ?
C32 C33 1.383(3) . ?
C33 C34 1.375(3) . ?
C34 C35 1.375(3) . ?
C35 C36 1.389(3) . ?
C37 C42 1.381(3) . ?
C37 C38 1.393(3) . ?
C37 P3 1.802(2) . ?
C38 C39 1.389(3) . ?
C39 C40 1.379(3) . ?
C40 C41 1.373(3) . ?
C41 C42 1.389(3) . ?
C43 C44 1.394(3) . ?
C43 C48 1.389(3) . ?
C43 P3 1.788(2) . ?
C44 C45 1.382(3) . ?
C45 C46 1.386(3) . ?
C46 C47 1.380(3) . ?
C47 C48 1.389(3) . ?
C49 C50 1.384(3) . ?
C49 C54 1.400(3) . ?
C49 P3 1.788(2) . ?
C50 C51 1.380(3) . ?
C51 C52 1.387(3) . ?
C52 C53 1.376(3) . ?
C53 C54 1.381(3) . ?
C55 C60 1.395(3) . ?
C55 C56 1.396(3) . ?
C55 P3 1.780(2) . ?
C56 C57 1.375(3) . ?
C57 C58 1.385(3) . ?
C58 C59 1.374(3) . ?
C59 C60 1.378(3) . ?
P2 Ga1 2.6992(9) . ?
S1 Ga1 2.2970(9) . ?
S2 Ga1 2.3784(8) . ?
S3 Ga1 2.3918(10) . ?
S4 Ga1 2.3095(10) . ?
O1 C101 1.414(3) . ?
O1 C100 1.416(3) . ?
O2 C102 1.413(3) . ?
O2 C103 1.419(3) . ?
O3 C104 1.412(3) . ?
O3 C105 1.410(4) . ?
C101 C103 1.490(3) . ?
C102 C104 1.490(4) . ?
